data_7006952
loop_
_publ_author_name
'Hitchcock, Peter B.'
'Huang, Qigu'
'Lappert, Michael F.'
'Wei, Xue-Hong'
'Zhou, Meisu'

_publ_section_title
;
 Synthesis and structures of some heterometallic [(Li, Y)2, (M3, Ce) (M
 = Li or Na), (Li, Zr2) and (Li, Zr)4] oligomeric diamides derived from
 1,2-bis(neopentylamino)benzene.
;
_journal_issue 24
_journal_name_full 'Dalton transactions (Cambridge, England : 2003)'
_journal_page_first 2991
_journal_page_last 2997
_journal_paper_doi 10.1039/b515790k
_journal_year 2006
_chemical_compound_source 'synthesis as described'
_chemical_formula_moiety '(C48 H78 Ce1 N6 Na3)(C6 H14)'
_chemical_formula_sum 'C54 H92 Ce N6 Na3'
_chemical_formula_weight 1034.43
_chemical_name_systematic
;
?
;
_space_group_IT_number 62
_symmetry_cell_setting orthorhombic
_symmetry_Int_Tables_number 62
_symmetry_space_group_name_Hall '-P 2ac 2n'
_symmetry_space_group_name_H-M 'P n m a'
_atom_sites_solution_hydrogens geom
_atom_sites_solution_primary direct
_atom_sites_solution_secondary difmap
_audit_conform_dict_location ftp://ftp.iucr.org/pub/cif_core.dic
_audit_conform_dict_name cif_core.dic
_audit_conform_dict_version 2.2
_audit_creation_date 2003-10-29T11:53:43-00:00
_audit_creation_method 'WinGX routine CIF_UPDATE'
_cell_angle_alpha 90
_cell_angle_beta 90
_cell_angle_gamma 90
_cell_formula_units_Z 4
_cell_length_a 30.4296(3)
_cell_length_b 17.9713(2)
_cell_length_c 11.8585(1)
_cell_measurement_reflns_used 108666
_cell_measurement_temperature 173(2)
_cell_measurement_theta_max 25.028
_cell_measurement_theta_min 3.705
_cell_measurement_wavelength 0.71073
_cell_volume 6484.93(11)
_computing_cell_refinement 'HKL Scalepack (Otwinowski & Minor 1997)'
_computing_data_collection 'Collect (Nonius BV, 1997-2000)'
_computing_data_reduction 'HKL Denzo and Scalepack (Otwinowski & Minor 1997)'
_computing_molecular_graphics 'Ortep-3 for Windows (Farrugia, 1997)'
_computing_publication_material 'WinGX publication routines (Farrugia, 1999)'
_computing_structure_refinement 'SHELXL-97 (Sheldrick, 1997)'
_computing_structure_solution 'SHELXS-97 (Sheldrick, 1997)'
_diffrn_ambient_temperature 173(2)
_diffrn_detector 'CCD plate'
_diffrn_measured_fraction_theta_full 0.982
_diffrn_measured_fraction_theta_max 0.982
_diffrn_measurement_device '95mm CCD camera on \k-goniostat'
_diffrn_measurement_device_type KappaCCD
_diffrn_measurement_method 'CCD rotation images, thick slices'
_diffrn_orient_matrix_type 'by Nonius Collect from scalepack cell'
_diffrn_orient_matrix_UB_11 0.76059E-1
_diffrn_orient_matrix_UB_12 0.238799E-1
_diffrn_orient_matrix_UB_13 -0.15832E-2
_diffrn_orient_matrix_UB_21 0.81022E-2
_diffrn_orient_matrix_UB_22 -0.171485E-1
_diffrn_orient_matrix_UB_23 -0.311034E-1
_diffrn_orient_matrix_UB_31 -0.355041E-1
_diffrn_orient_matrix_UB_32 0.472437E-1
_diffrn_orient_matrix_UB_33 -0.104896E-1
_diffrn_radiation_monochromator graphite
_diffrn_radiation_probe x-ray
_diffrn_radiation_type MoK\a
_diffrn_radiation_wavelength 0.71073
_diffrn_reflns_av_R_equivalents 0.0772
_diffrn_reflns_av_unetI/netI 0.0328
_diffrn_reflns_limit_h_max 36
_diffrn_reflns_limit_h_min -36
_diffrn_reflns_limit_k_max 21
_diffrn_reflns_limit_k_min -20
_diffrn_reflns_limit_l_max 14
_diffrn_reflns_limit_l_min -14
_diffrn_reflns_number 68877
_diffrn_reflns_theta_full 25.21
_diffrn_reflns_theta_max 25.21
_diffrn_reflns_theta_min 3.76
_diffrn_source 'Enraf Nonius FR590'
_exptl_absorpt_coefficient_mu 0.755
_exptl_absorpt_correction_T_max 0.9792
_exptl_absorpt_correction_T_min 0.6972
_exptl_absorpt_correction_type multi-scan
_exptl_absorpt_process_details
;
[c.f. r.h. blessing, acta cryst. (1995), a51, 33-38]
;
_exptl_crystal_colour red
_exptl_crystal_density_diffrn 1.06
_exptl_crystal_density_method 'not measured'
_exptl_crystal_description prism
_exptl_crystal_F_000 2196
_exptl_crystal_size_max 0.3
_exptl_crystal_size_mid 0.3
_exptl_crystal_size_min 0.1
_refine_diff_density_max 0.767
_refine_diff_density_min -0.644
_refine_diff_density_rms 0.101
_refine_ls_extinction_method none
_refine_ls_goodness_of_fit_ref 1.173
_refine_ls_hydrogen_treatment riding
_refine_ls_matrix_type full
_refine_ls_number_parameters 281
_refine_ls_number_reflns 5944
_refine_ls_number_restraints 9
_refine_ls_restrained_S_all 1.177
_refine_ls_R_factor_all 0.0602
_refine_ls_R_factor_gt 0.0479
_refine_ls_shift/su_max 0.001
_refine_ls_shift/su_mean 0
_refine_ls_structure_factor_coef Fsqd
_refine_ls_weighting_details 'calc w=1/[\s^2^(Fo^2^)+(0.0803P)^2^+9.2905P] where P=(Fo^2^+2Fc^2^)/3'
_refine_ls_weighting_scheme calc
_refine_ls_wR_factor_gt 0.1495
_refine_ls_wR_factor_ref 0.1573
_reflns_number_gt 4948
_reflns_number_total 5944
_reflns_threshold_expression >2sigma(I)
_cod_data_source_file b515790k.txt
_cod_data_source_block (6)-oct2403
_cod_original_sg_symbol_H-M Pnma
_cod_database_code 7006952

loop_
_symmetry_equiv_pos_as_xyz
'x, y, z'
'-x+1/2, -y, z+1/2'
'x+1/2, -y+1/2, -z+1/2'
'-x, y+1/2, -z'
'-x, -y, -z'
'x-1/2, y, -z-1/2'
'-x-1/2, y-1/2, z-1/2'
'x, -y-1/2, z'

loop_
_atom_site_label
_atom_site_type_symbol
_atom_site_fract_x
_atom_site_fract_y
_atom_site_fract_z
_atom_site_U_iso_or_equiv
_atom_site_adp_type
_atom_site_occupancy
_atom_site_symmetry_multiplicity
_atom_site_calc_flag
_atom_site_refinement_flags
_atom_site_disorder_assembly
_atom_site_disorder_group
Ce Ce 0.361881(10) 0.25 0.44536(3) 0.03179(15) Uani 1 2 d S . .
Na1 Na 0.35060(9) 0.25 0.1633(2) 0.0469(6) Uani 1 2 d S . .
Na2 Na 0.46173(10) 0.25 0.5653(2) 0.0562(8) Uani 1 2 d S . .
Na3 Na 0.27356(10) 0.25 0.6114(3) 0.0591(8) Uani 1 2 d S . .
N1 N 0.39689(11) 0.1757(2) 0.2863(3) 0.0360(8) Uani 1 1 d . . .
N2 N 0.39831(13) 0.1759(2) 0.6023(3) 0.0426(9) Uani 1 1 d . . .
N3 N 0.29115(13) 0.1761(2) 0.4471(3) 0.0396(9) Uani 1 1 d . . .
C1 C 0.43649(13) 0.2093(2) 0.3154(3) 0.0343(9) Uani 1 1 d . . .
C2 C 0.47469(14) 0.1730(3) 0.3499(4) 0.0406(10) Uani 1 1 d . . .
H2 H 0.475 0.1202 0.3514 0.049 Uiso 1 1 calc R . .
C3 C 0.51264(15) 0.2116(3) 0.3823(4) 0.0444(11) Uani 1 1 d . . .
H3 H 0.5382 0.185 0.4042 0.053 Uiso 1 1 calc R . .
C4 C 0.39577(15) 0.0952(3) 0.2758(4) 0.0394(10) Uani 1 1 d . . .
H4A H 0.3665 0.0777 0.3007 0.047 Uiso 1 1 calc R . .
H4B H 0.4177 0.0741 0.3285 0.047 Uiso 1 1 calc R . .
C5 C 0.40476(16) 0.0631(3) 0.1571(4) 0.0495(12) Uani 1 1 d . . .
C6 C 0.45292(17) 0.0772(4) 0.1206(5) 0.0653(16) Uani 1 1 d . . .
H6A H 0.4582 0.1309 0.1153 0.098 Uiso 1 1 calc R . .
H6B H 0.4582 0.0541 0.047 0.098 Uiso 1 1 calc R . .
H6C H 0.4729 0.0556 0.1765 0.098 Uiso 1 1 calc R . .
C7 C 0.3966(2) -0.0216(3) 0.1637(6) 0.0793(19) Uani 1 1 d . . .
H7A H 0.4016 -0.0439 0.0894 0.119 Uiso 1 1 calc R . .
H7B H 0.3663 -0.0309 0.1875 0.119 Uiso 1 1 calc R . .
H7C H 0.4169 -0.0437 0.2185 0.119 Uiso 1 1 calc R . .
C8 C 0.3736(2) 0.0972(4) 0.0712(4) 0.0676(18) Uani 1 1 d . . .
H8A H 0.3786 0.0743 -0.0027 0.101 Uiso 1 1 calc R . .
H8B H 0.3791 0.1509 0.0661 0.101 Uiso 1 1 calc R . .
H8C H 0.3432 0.0886 0.0948 0.101 Uiso 1 1 calc R . .
C9 C 0.36984(15) 0.2093(3) 0.6806(4) 0.0419(11) Uani 1 1 d . . .
C10 C 0.34008(17) 0.1732(3) 0.7522(4) 0.0501(12) Uani 1 1 d . . .
H10 H 0.3392 0.1203 0.7527 0.06 Uiso 1 1 calc R . .
C11 C 0.31162(19) 0.2124(3) 0.8229(5) 0.0592(14) Uani 1 1 d . . .
H11 H 0.2922 0.1861 0.8713 0.071 Uiso 1 1 calc R . .
C12 C 0.39972(17) 0.0951(3) 0.5977(4) 0.0489(12) Uani 1 1 d . . .
H12A H 0.4037 0.0802 0.5179 0.059 Uiso 1 1 calc R . .
H12B H 0.3708 0.076 0.6223 0.059 Uiso 1 1 calc R . .
C13 C 0.43582(18) 0.0559(3) 0.6690(4) 0.0572(14) Uani 1 1 d . . .
C14 C 0.4277(2) 0.0644(5) 0.7938(5) 0.094(3) Uani 1 1 d . . .
H14A H 0.4302 0.117 0.8146 0.141 Uiso 1 1 calc R . .
H14B H 0.4496 0.0354 0.8357 0.141 Uiso 1 1 calc R . .
H14C H 0.3982 0.0464 0.812 0.141 Uiso 1 1 calc R . .
C15 C 0.4805(2) 0.0844(5) 0.6402(6) 0.090(2) Uani 1 1 d . . .
H15A H 0.5028 0.0552 0.6803 0.135 Uiso 1 1 calc R . .
H15B H 0.4829 0.1368 0.6625 0.135 Uiso 1 1 calc R . .
H15C H 0.4853 0.08 0.5587 0.135 Uiso 1 1 calc R . .
C16 C 0.4328(3) -0.0285(4) 0.6374(7) 0.098(3) Uani 1 1 d . . .
H16A H 0.4548 -0.0566 0.6802 0.147 Uiso 1 1 calc R . .
H16B H 0.4383 -0.0347 0.5565 0.147 Uiso 1 1 calc R . .
H16C H 0.4034 -0.0473 0.6556 0.147 Uiso 1 1 calc R . .
C17 C 0.27981(13) 0.2092(2) 0.3452(4) 0.0351(9) Uani 1 1 d . . .
C18 C 0.27118(14) 0.1734(2) 0.2430(4) 0.0393(10) Uani 1 1 d . . .
H18 H 0.2718 0.1206 0.2414 0.047 Uiso 1 1 calc R . .
C19 C 0.26168(15) 0.2112(3) 0.1430(4) 0.0441(11) Uani 1 1 d . . .
H19 H 0.2553 0.1844 0.0759 0.053 Uiso 1 1 calc R . .
C20 C 0.28965(16) 0.0943(3) 0.4520(4) 0.0476(12) Uani 1 1 d . . .
H20A H 0.3137 0.0771 0.5019 0.057 Uiso 1 1 calc R . .
H20B H 0.2958 0.0748 0.3756 0.057 Uiso 1 1 calc R . .
C21 C 0.24632(18) 0.0589(3) 0.4940(5) 0.0621(15) Uani 1 1 d . . .
C22 C 0.2343(3) 0.0881(6) 0.6079(7) 0.130(4) Uani 1 1 d . . .
H22A H 0.2079 0.0626 0.6351 0.194 Uiso 1 1 calc R . .
H22B H 0.2285 0.1417 0.6027 0.194 Uiso 1 1 calc R . .
H22C H 0.2586 0.0794 0.6604 0.194 Uiso 1 1 calc R . .
C23 C 0.2084(2) 0.0740(4) 0.4140(7) 0.088(2) Uani 1 1 d . . .
H23A H 0.2034 0.1278 0.4086 0.132 Uiso 1 1 calc R . .
H23B H 0.1817 0.0499 0.4427 0.132 Uiso 1 1 calc R . .
H23C H 0.2154 0.0541 0.3392 0.132 Uiso 1 1 calc R . .
C24 C 0.2540(3) -0.0248(4) 0.4984(10) 0.119(3) Uani 1 1 d . . .
H24A H 0.2616 -0.0429 0.423 0.178 Uiso 1 1 calc R . .
H24B H 0.2272 -0.0497 0.5246 0.178 Uiso 1 1 calc R . .
H24C H 0.2782 -0.0357 0.5506 0.178 Uiso 1 1 calc R . .
C1A C 0.5970(15) 0.25 0.274(3) 0.555(17) Uiso 1 2 d SD . .
H1A1 H 0.6123 0.25 0.347 0.832 Uiso 1 2 calc SR . .
H1A2 H 0.5785 0.2055 0.2686 0.832 Uiso 0.5 1 calc PR . .
H1A3 H 0.5785 0.2945 0.2686 0.832 Uiso 0.5 1 calc PR . .
C2A C 0.6300(10) 0.25 0.181(4) 0.555(17) Uiso 1 2 d SD . .
H2A1 H 0.649 0.2945 0.1885 0.666 Uiso 0.5 1 calc PR . .
H2A2 H 0.649 0.2055 0.1885 0.666 Uiso 0.5 1 calc PR . .
C3A C 0.6102(13) 0.25 0.066(4) 0.555(17) Uiso 1 2 d SD . .
H3A1 H 0.6206 0.2055 0.0246 0.666 Uiso 0.5 1 calc PR . .
H3A2 H 0.6206 0.2945 0.0246 0.666 Uiso 0.5 1 calc PR . .
C4A C 0.5610(12) 0.25 0.066(3) 0.555(17) Uiso 1 2 d SD . .
H4A1 H 0.5501 0.2946 0.1059 0.666 Uiso 0.5 1 calc PR . .
H4A2 H 0.5501 0.2054 0.1059 0.666 Uiso 0.5 1 calc PR . .
C5A C 0.5435(16) 0.25 -0.053(3) 0.555(17) Uiso 1 2 d SD . .
H5A1 H 0.5546 0.2945 -0.0929 0.666 Uiso 0.5 1 calc PR . .
H5A2 H 0.5546 0.2055 -0.0929 0.666 Uiso 0.5 1 calc PR . .
C6A C 0.4942(16) 0.25 -0.056(3) 0.555(17) Uiso 1 2 d SD . .
H6A1 H 0.4842 0.25 -0.1346 0.832 Uiso 1 2 calc SR . .
H6A2 H 0.483 0.2945 -0.0178 0.832 Uiso 0.5 1 calc PR . .
H6A3 H 0.483 0.2055 -0.0178 0.832 Uiso 0.5 1 calc PR . .

loop_
_atom_site_aniso_label
_atom_site_aniso_U_11
_atom_site_aniso_U_22
_atom_site_aniso_U_33
_atom_site_aniso_U_23
_atom_site_aniso_U_13
_atom_site_aniso_U_12
Ce 0.0317(2) 0.0319(2) 0.0318(2) 0 0.00269(14) 0
Na1 0.0436(14) 0.0525(16) 0.0445(15) 0 -0.0050(12) 0
Na2 0.0445(16) 0.074(2) 0.0500(17) 0 0.0002(12) 0
Na3 0.0596(18) 0.0678(19) 0.0500(17) 0 0.0163(14) 0
N1 0.0340(19) 0.038(2) 0.0362(19) -0.0027(16) 0.0019(15) -0.0014(16)
N2 0.048(2) 0.046(2) 0.034(2) 0.0032(17) 0.0055(18) 0.0076(18)
N3 0.040(2) 0.032(2) 0.046(2) 0.0060(17) 0.0004(17) -0.0021(16)
C1 0.035(2) 0.039(2) 0.029(2) -0.0017(18) 0.0036(18) -0.0012(19)
C2 0.040(2) 0.037(2) 0.045(3) -0.001(2) -0.002(2) 0.004(2)
C3 0.035(2) 0.052(3) 0.046(3) 0.004(2) -0.004(2) 0.007(2)
C4 0.042(2) 0.038(3) 0.038(2) -0.004(2) 0.002(2) -0.001(2)
C5 0.045(3) 0.058(3) 0.046(3) -0.016(2) -0.001(2) 0.004(2)
C6 0.050(3) 0.101(5) 0.045(3) -0.021(3) 0.006(2) 0.010(3)
C7 0.078(4) 0.061(4) 0.099(5) -0.035(4) -0.005(4) -0.001(3)
C8 0.057(3) 0.099(5) 0.046(3) -0.026(3) -0.008(3) 0.016(3)
C9 0.047(3) 0.048(3) 0.031(2) 0.009(2) 0.002(2) 0.006(2)
C10 0.061(3) 0.046(3) 0.044(3) 0.009(2) 0.012(2) 0.004(2)
C11 0.067(3) 0.060(3) 0.050(3) 0.006(2) 0.023(3) -0.001(3)
C12 0.059(3) 0.049(3) 0.039(2) 0.005(2) 0.003(2) 0.017(2)
C13 0.064(3) 0.067(4) 0.040(3) 0.013(3) 0.005(2) 0.026(3)
C14 0.106(5) 0.133(7) 0.042(3) 0.014(4) -0.007(3) 0.058(5)
C15 0.059(4) 0.126(6) 0.086(5) 0.046(5) -0.003(3) 0.026(4)
C16 0.127(6) 0.073(5) 0.094(5) 0.012(4) 0.003(5) 0.053(5)
C17 0.031(2) 0.032(2) 0.043(2) 0.002(2) 0.0020(18) -0.0016(18)
C18 0.041(2) 0.029(2) 0.048(3) -0.002(2) 0.002(2) -0.0029(19)
C19 0.048(3) 0.043(2) 0.041(3) -0.007(2) -0.002(2) -0.004(2)
C20 0.043(3) 0.037(3) 0.063(3) 0.015(2) 0.001(2) -0.005(2)
C21 0.054(3) 0.056(3) 0.076(4) 0.023(3) 0.009(3) -0.017(3)
C22 0.105(6) 0.189(10) 0.094(6) -0.012(6) 0.051(5) -0.075(7)
C23 0.050(3) 0.096(5) 0.118(6) 0.042(5) -0.002(4) -0.027(3)
C24 0.089(5) 0.065(5) 0.201(10) 0.057(6) 0.012(6) -0.029(4)

loop_
_atom_type_symbol
_atom_type_description
_atom_type_scat_dispersion_real
_atom_type_scat_dispersion_imag
_atom_type_scat_source
C C 0.0033 0.0016 'International Tables Vol C Tables 4.2.6.8 and 6.1.1.4'
H H 0 0 'International Tables Vol C Tables 4.2.6.8 and 6.1.1.4'
Ce Ce -0.2486 2.6331 'International Tables Vol C Tables 4.2.6.8 and 6.1.1.4'
N N 0.0061 0.0033 'International Tables Vol C Tables 4.2.6.8 and 6.1.1.4'
Na Na 0.0362 0.0249 'International Tables Vol C Tables 4.2.6.8 and 6.1.1.4'

loop_
_geom_angle_atom_site_label_1
_geom_angle_atom_site_label_2
_geom_angle_atom_site_label_3
_geom_angle
_geom_angle_site_symmetry_1
_geom_angle_site_symmetry_3
_geom_angle_publ_flag
N3 Ce N3 63.37(17) . 8_565 ?
N3 Ce N2 129.80(12) . 8_565 ?
N3 Ce N2 95.15(12) 8_565 8_565 ?
N3 Ce N2 95.15(12) . . ?
N3 Ce N2 129.80(12) 8_565 . ?
N2 Ce N2 63.18(18) 8_565 . ?
N3 Ce N1 94.98(12) . . ?
N3 Ce N1 129.63(12) 8_565 . ?
N2 Ce N1 129.40(12) 8_565 . ?
N2 Ce N1 94.89(12) . . ?
N3 Ce N1 129.63(12) . 8_565 ?
N3 Ce N1 94.98(12) 8_565 8_565 ?
N2 Ce N1 94.89(12) 8_565 8_565 ?
N2 Ce N1 129.40(12) . 8_565 ?
N1 Ce N1 63.28(16) . 8_565 ?
N1 Na1 N1 66.72(18) 8_565 . ?
N1 Na1 C19 138.44(16) 8_565 . ?
N1 Na1 C19 118.35(14) . . ?
N1 Na1 C19 118.35(14) 8_565 8_565 ?
N1 Na1 C19 138.44(16) . 8_565 ?
C19 Na1 C19 28.79(19) . 8_565 ?
N2 Na2 N2 67.9(2) . 8_565 ?
N2 Na2 C3 137.74(17) . 8_565 ?
N2 Na2 C3 117.39(15) 8_565 8_565 ?
N2 Na2 C3 117.39(15) . . ?
N2 Na2 C3 137.74(17) 8_565 . ?
C3 Na2 C3 29.1(2) 8_565 . ?
N3 Na3 N3 66.66(19) . 8_565 ?
N3 Na3 C11 138.66(18) . 8_565 ?
N3 Na3 C11 119.34(16) 8_565 8_565 ?
N3 Na3 C11 119.34(16) . . ?
N3 Na3 C11 138.66(18) 8_565 . ?
C11 Na3 C11 27.5(2) 8_565 . ?
C1 N1 C4 118.3(4) . . ?
C1 N1 Na1 114.4(3) . . ?
C4 N1 Na1 118.9(3) . . ?
C1 N1 Ce 87.2(2) . . ?
C4 N1 Ce 125.2(3) . . ?
Na1 N1 Ce 85.05(13) . . ?
C9 N2 C12 118.0(4) . . ?
C9 N2 Na2 112.5(3) . . ?
C12 N2 Na2 121.8(3) . . ?
C9 N2 Ce 89.5(3) . . ?
C12 N2 Ce 120.6(3) . . ?
Na2 N2 Ce 85.73(14) . . ?
C17 N3 C20 117.0(4) . . ?
C17 N3 Na3 114.2(3) . . ?
C20 N3 Na3 120.7(3) . . ?
C17 N3 Ce 88.8(2) . . ?
C20 N3 Ce 123.5(3) . . ?
Na3 N3 Ce 84.63(13) . . ?
N1 C1 C2 126.3(4) . . ?
N1 C1 C1 115.7(2) . 8_565 ?
C2 C1 C1 117.9(3) . 8_565 ?
N1 C1 Ce 63.5(2) . . ?
C2 C1 Ce 128.9(3) . . ?
C1 C1 Ce 75.08(9) 8_565 . ?
C1 C2 C3 122.5(4) . . ?
C1 C2 Na2 85.6(3) . . ?
C3 C2 Na2 68.8(3) . . ?
C3 C3 C2 119.6(3) 8_565 . ?
C3 C3 Na2 75.47(10) 8_565 . ?
C2 C3 Na2 82.9(3) . . ?
N1 C4 C5 116.5(4) . . ?
C8 C5 C7 109.4(5) . . ?
C8 C5 C4 110.4(4) . . ?
C7 C5 C4 107.0(5) . . ?
C8 C5 C6 109.6(5) . . ?
C7 C5 C6 109.1(5) . . ?
C4 C5 C6 111.1(4) . . ?
C10 C9 N2 127.0(5) . . ?
C10 C9 C9 117.6(3) . 8_565 ?
N2 C9 C9 115.3(3) . 8_565 ?
C10 C9 Ce 130.4(3) . . ?
N2 C9 Ce 61.5(2) . . ?
C9 C9 Ce 75.36(10) 8_565 . ?
C11 C10 C9 122.1(5) . . ?
C11 C10 Na3 71.3(3) . . ?
C9 C10 Na3 83.3(3) . . ?
C11 C11 C10 120.3(3) 8_565 . ?
C11 C11 Na3 76.27(11) 8_565 . ?
C10 C11 Na3 81.0(3) . . ?
N2 C12 C13 116.9(5) . . ?
C15 C13 C14 109.8(6) . . ?
C15 C13 C12 111.3(5) . . ?
C14 C13 C12 111.9(4) . . ?
C15 C13 C16 109.3(6) . . ?
C14 C13 C16 108.9(6) . . ?
C12 C13 C16 105.5(5) . . ?
N3 C17 C18 127.2(4) . . ?
N3 C17 C17 115.3(2) . 8_565 ?
C18 C17 C17 117.4(3) . 8_565 ?
N3 C17 Ce 62.1(2) . . ?
C18 C17 Ce 130.0(3) . . ?
C17 C17 Ce 75.14(8) 8_565 . ?
C17 C18 C19 123.5(4) . . ?
C17 C18 Na1 84.8(3) . . ?
C19 C18 Na1 70.7(3) . . ?
C19 C19 C18 119.1(3) 8_565 . ?
C19 C19 Na1 75.60(10) 8_565 . ?
C18 C19 Na1 81.3(3) . . ?
N3 C20 C21 116.7(4) . . ?
C22 C21 C23 108.3(7) . . ?
C22 C21 C24 110.7(7) . . ?
C23 C21 C24 108.4(6) . . ?
C22 C21 C20 110.8(5) . . ?
C23 C21 C20 112.0(5) . . ?
C24 C21 C20 106.6(5) . . ?
C3A C2A C1A 114.0(11) . . ?
C2A C3A C4A 114.0(11) . . ?
C3A C4A C5A 110.9(10) . . ?
C6A C5A C4A 112.3(11) . . ?

loop_
_geom_bond_atom_site_label_1
_geom_bond_atom_site_label_2
_geom_bond_distance
_geom_bond_site_symmetry_2
_geom_bond_publ_flag
Ce N3 2.530(4) . ?
Ce N3 2.530(4) 8_565 ?
Ce N2 2.543(4) 8_565 ?
Ce N2 2.543(4) . ?
Ce N1 2.545(4) . ?
Ce N1 2.545(4) 8_565 ?
Na1 N1 2.427(4) 8_565 ?
Na1 N1 2.427(4) . ?
Na1 C19 2.804(5) . ?
Na1 C19 2.804(5) 8_565 ?
Na2 N2 2.386(5) . ?
Na2 N2 2.386(5) 8_565 ?
Na2 C3 2.754(5) 8_565 ?
Na2 C3 2.754(5) . ?
Na3 N3 2.418(4) . ?
Na3 N3 2.418(4) 8_565 ?
Na3 C11 2.844(7) 8_565 ?
Na3 C11 2.844(7) . ?
N1 C1 1.391(5) . ?
N1 C4 1.453(6) . ?
N2 C9 1.405(6) . ?
N2 C12 1.453(6) . ?
N3 C17 1.391(6) . ?
N3 C20 1.472(6) . ?
C1 C2 1.394(6) . ?
C1 C1 1.462(9) 8_565 ?
C2 C3 1.400(6) . ?
C3 C3 1.382(10) 8_565 ?
C4 C5 1.546(6) . ?
C5 C8 1.521(8) . ?
C5 C7 1.544(8) . ?
C5 C6 1.549(7) . ?
C9 C10 1.401(7) . ?
C9 C9 1.463(10) 8_565 ?
C10 C11 1.397(7) . ?
C11 C11 1.350(11) 8_565 ?
C12 C13 1.556(7) . ?
C13 C15 1.493(9) . ?
C13 C14 1.507(8) . ?
C13 C16 1.566(9) . ?
C17 C18 1.396(6) . ?
C17 C17 1.467(8) 8_565 ?
C18 C19 1.396(6) . ?
C19 C19 1.394(9) 8_565 ?
C20 C21 1.546(7) . ?
C21 C22 1.494(10) . ?
C21 C23 1.519(9) . ?
C21 C24 1.523(9) . ?
C1A C2A 1.496(10) . ?
C2A C3A 1.490(10) . ?
C3A C4A 1.496(10) . ?
C4A C5A 1.501(10) . ?
C5A C6A 1.501(10) . ?
